data_7019765
loop_
_publ_author_name
'Yoshida, Takuya'
'Nomiya, Kenji'
'Matsunaga, Satoshi'

_publ_section_title
;
 Novel intercluster compound between a
 heptakis{triphenylphosphinegold(i)}dioxonium cation and an \a-Keggin
 polyoxometalate anion.
;
_journal_issue 33
_journal_name_full 'Dalton transactions (Cambridge, England : 2003)'
_journal_page_first 10085
_journal_page_last 10090
_journal_paper_doi 10.1039/c2dt30456b
_journal_volume 41
_journal_year 2012
_chemical_formula_sum 'C128 H111 Au7 O43 P8 W12'
_chemical_formula_weight 6169.89
_chemical_name_systematic
;
?
;
_space_group_IT_number 14
_symmetry_cell_setting monoclinic
_symmetry_space_group_name_Hall '-P 2yn'
_symmetry_space_group_name_H-M 'P 1 21/n 1'
_atom_sites_solution_hydrogens geom
_atom_sites_solution_primary direct
_atom_sites_solution_secondary difmap
_audit_creation_method SHELXL-97
_cell_angle_alpha 90.00
_cell_angle_beta 99.623(2)
_cell_angle_gamma 90.00
_cell_formula_units_Z 4
_cell_length_a 16.2752(14)
_cell_length_b 39.606(3)
_cell_length_c 25.931(2)
_cell_measurement_reflns_used 8086
_cell_measurement_temperature 90
_cell_measurement_theta_max 28.21
_cell_measurement_theta_min 2.26
_cell_volume 16480(2)
_computing_cell_refinement 'Bruker SMART'
_computing_data_collection 'Bruker SMART'
_computing_data_reduction 'Bruker SAINT'
_computing_molecular_graphics 'Bruker SHELXTL'
_computing_publication_material 'Bruker SHELXTL'
_computing_structure_refinement 'Bruker SHELXTL'
_computing_structure_solution 'Bruker SHELXTL'
_diffrn_ambient_temperature 90
_diffrn_detector_area_resol_mean 8.366
_diffrn_measured_fraction_theta_full 0.998
_diffrn_measured_fraction_theta_max 0.998
_diffrn_measurement_device_type 'CCD area detector'
_diffrn_measurement_method 'phi and omega scans'
_diffrn_radiation_monochromator graphite
_diffrn_radiation_source 'sealed tube'
_diffrn_radiation_type MoK\a
_diffrn_radiation_wavelength 0.71073
_diffrn_reflns_av_R_equivalents 0.0596
_diffrn_reflns_av_sigmaI/netI 0.0548
_diffrn_reflns_limit_h_max 21
_diffrn_reflns_limit_h_min -21
_diffrn_reflns_limit_k_max 51
_diffrn_reflns_limit_k_min -45
_diffrn_reflns_limit_l_max 33
_diffrn_reflns_limit_l_min -32
_diffrn_reflns_number 156542
_diffrn_reflns_theta_full 27.50
_diffrn_reflns_theta_max 27.50
_diffrn_reflns_theta_min 0.95
_exptl_absorpt_coefficient_mu 14.683
_exptl_absorpt_correction_T_max 0.2022
_exptl_absorpt_correction_T_min 0.1485
_exptl_absorpt_correction_type empirical
_exptl_absorpt_process_details 'SADABS; Sheldrick 1996'
_exptl_crystal_colour pale-yellow
_exptl_crystal_density_diffrn 2.487
_exptl_crystal_density_method 'not measured'
_exptl_crystal_description block
_exptl_crystal_F_000 11136
_exptl_crystal_size_max 0.21
_exptl_crystal_size_mid 0.20
_exptl_crystal_size_min 0.16
_platon_squeeze_details
;
;
_refine_diff_density_max 7.472
_refine_diff_density_min -7.807
_refine_diff_density_rms 0.313
_refine_ls_extinction_method none
_refine_ls_goodness_of_fit_ref 1.049
_refine_ls_hydrogen_treatment mixed
_refine_ls_matrix_type full
_refine_ls_number_parameters 1793
_refine_ls_number_reflns 37798
_refine_ls_number_restraints 5154
_refine_ls_restrained_S_all 1.000
_refine_ls_R_factor_all 0.0660
_refine_ls_R_factor_gt 0.0496
_refine_ls_shift/su_max 0.018
_refine_ls_shift/su_mean 0.000
_refine_ls_structure_factor_coef Fsqd
_refine_ls_weighting_details 'calc w=1/[\s^2^(Fo^2^)+(0.0604P)^2^+200.5330P] where P=(Fo^2^+2Fc^2^)/3'
_refine_ls_weighting_scheme calc
_refine_ls_wR_factor_gt 0.1213
_refine_ls_wR_factor_ref 0.1279
_reflns_number_gt 29318
_reflns_number_total 37798
_reflns_threshold_expression >2sigma(I)
_cod_data_source_file c2dt30456b.txt
_cod_data_source_block ty009sp21n
_cod_original_sg_symbol_H-M P2(1)/n
_cod_database_code 7019765

loop_
_symmetry_equiv_pos_as_xyz
'x, y, z'
'-x+1/2, y+1/2, -z+1/2'
'-x, -y, -z'
'x-1/2, -y-1/2, z-1/2'

loop_
_atom_site_label
_atom_site_type_symbol
_atom_site_fract_x
_atom_site_fract_y
_atom_site_fract_z
_atom_site_U_iso_or_equiv
_atom_site_adp_type
_atom_site_occupancy
_atom_site_symmetry_multiplicity
_atom_site_calc_flag
_atom_site_refinement_flags
_atom_site_disorder_assembly
_atom_site_disorder_group
C56 C 0.3547(18) 0.2922(8) 0.8263(12) 0.041(3) Uani 0.454(11) 1 d PU A 1
C57 C 0.4236(18) 0.3112(8) 0.8220(12) 0.042(4) Uani 0.454(11) 1 d PU A 1
C59 C 0.4902(18) 0.2636(8) 0.7902(11) 0.039(3) Uani 0.454(11) 1 d PU A 1
C60 C 0.4244(17) 0.2423(7) 0.7947(11) 0.037(3) Uani 0.454(11) 1 d PU A 1
C56D C 0.4186(16) 0.2642(6) 0.8617(10) 0.043(3) Uani 0.546(11) 1 d PU A 2
C57D C 0.4873(16) 0.2833(7) 0.8512(10) 0.044(3) Uani 0.546(11) 1 d PU A 2
C59D C 0.4488(15) 0.2813(6) 0.7587(10) 0.041(3) Uani 0.546(11) 1 d PU A 2
C60D C 0.3777(15) 0.2598(6) 0.7646(9) 0.040(3) Uani 0.546(11) 1 d PU A 2
W1 W 0.42909(2) 0.163054(10) 0.347618(16) 0.01826(8) Uani 1 1 d U . .
W12 W 0.12987(2) 0.064979(11) 0.178488(16) 0.02037(9) Uani 1 1 d U . .
W5 W 0.44813(2) 0.076680(10) 0.343862(16) 0.01952(9) Uani 1 1 d U . .
W8 W 0.10929(3) 0.157445(11) 0.181321(17) 0.02402(9) Uani 1 1 d U . .
W10 W 0.32808(3) 0.074709(11) 0.152179(16) 0.02159(9) Uani 1 1 d U . .
W4 W 0.48313(2) 0.124646(10) 0.239816(18) 0.02192(9) Uani 1 1 d U . .
W2 W 0.21656(3) 0.153348(11) 0.377140(16) 0.02075(9) Uani 1 1 d U . .
W3 W 0.25114(3) 0.204482(10) 0.264461(16) 0.02030(9) Uani 1 1 d U . .
Au3 Au 0.35157(2) 0.093220(10) 0.741292(15) 0.02279(9) Uani 1 1 d U . .
Au2 Au 0.28098(2) 0.081641(11) 0.837773(16) 0.02400(9) Uani 1 1 d U . .
W6 W 0.23508(3) 0.067143(10) 0.372249(16) 0.02088(9) Uani 1 1 d U . .
W9 W 0.30838(3) 0.167469(11) 0.156838(17) 0.02402(9) Uani 1 1 d U . .
W11 W 0.29402(2) 0.026191(10) 0.256107(16) 0.01928(9) Uani 1 1 d U . .
W7 W 0.07289(2) 0.106672(11) 0.294666(17) 0.02159(9) Uani 1 1 d U . .
Au1 Au 0.44447(2) 0.125037(11) 0.858922(16) 0.02391(9) Uani 1 1 d U . .
Au5 Au 0.13259(2) 0.126296(11) 0.787072(17) 0.02564(9) Uani 1 1 d U . .
Au4 Au 0.29765(3) 0.173492(11) 0.807489(17) 0.02880(10) Uani 1 1 d U . .
Au7 Au 0.07042(3) 0.131296(14) 0.669838(18) 0.03409(11) Uani 1 1 d U . .
Au6 Au 0.25302(3) 0.152818(16) 0.683752(17) 0.03975(13) Uani 1 1 d U . .
P8 P 0.27548(13) 0.11559(5) 0.26366(8) 0.0086(4) Uani 1 1 d U . .
P7 P -0.04822(17) 0.13421(7) 0.61363(11) 0.0248(6) Uani 1 1 d U . .
P1 P 0.56253(16) 0.12583(7) 0.91590(11) 0.0239(6) Uani 1 1 d U . .
P5 P 0.06259(17) 0.12982(7) 0.85326(11) 0.0253(6) Uani 1 1 d U . .
P2 P 0.24000(16) 0.03197(7) 0.86509(10) 0.0214(5) Uani 1 1 d U . .
P3 P 0.37222(18) 0.05318(7) 0.68491(11) 0.0253(6) Uani 1 1 d U . .
P4 P 0.2707(2) 0.22759(9) 0.81910(13) 0.0359(7) Uani 1 1 d U A .
P6 P 0.3249(3) 0.18194(11) 0.63411(16) 0.0592(11) Uani 1 1 d U . .
O32 O 0.2441(4) 0.03852(18) 0.3146(3) 0.0225(14) Uani 1 1 d U . .
O21 O 0.1037(4) 0.13978(19) 0.3478(3) 0.0249(15) Uani 1 1 d U . .
O38 O 0.2120(5) 0.0647(2) 0.1338(3) 0.0268(15) Uani 1 1 d U . .
O29 O 0.4105(5) 0.15576(19) 0.1988(3) 0.0255(15) Uani 1 1 d U . .
O15 O 0.3571(4) 0.19156(18) 0.3011(3) 0.0229(14) Uani 1 1 d U . .
O41 O 0.2492(4) 0.14715(18) 0.2318(3) 0.0227(13) Uani 1 1 d U . .
O27 O 0.0741(4) 0.14100(18) 0.2422(3) 0.0231(14) Uani 1 1 d U . .
O33 O 0.0882(4) 0.07596(18) 0.2400(3) 0.0233(14) Uani 1 1 d U . .
O34 O 0.1130(5) 0.11203(19) 0.1608(3) 0.0249(15) Uani 1 1 d U . .
O17 O 0.2074(4) 0.18488(19) 0.3208(3) 0.0240(14) Uani 1 1 d U . .
O26 O 0.1186(4) 0.07313(19) 0.3445(3) 0.0252(15) Uani 1 1 d U . .
O18 O 0.4976(4) 0.15725(18) 0.2953(3) 0.0242(15) Uani 1 1 d U . .
O20 O 0.2280(4) 0.10924(19) 0.4073(3) 0.0247(15) Uani 1 1 d U . .
O25 O 0.3510(4) 0.07422(18) 0.3759(3) 0.0209(14) Uani 1 1 d U . .
O31 O 0.3931(4) 0.04526(17) 0.2948(3) 0.0211(14) Uani 1 1 d U . .
O22 O 0.1456(4) 0.19733(18) 0.2205(3) 0.0241(15) Uani 1 1 d U . .
O14 O 0.0485(5) 0.0460(2) 0.1405(3) 0.0306(17) Uani 1 1 d U . .
O30 O 0.4254(5) 0.09084(19) 0.1955(3) 0.0266(15) Uani 1 1 d U . .
O3 O 0.4854(5) 0.1904(2) 0.3888(3) 0.0301(17) Uani 1 1 d U . .
O36 O 0.3374(5) 0.03410(19) 0.1930(3) 0.0270(15) Uani 1 1 d U . .
O35 O 0.3027(5) 0.12052(19) 0.1378(3) 0.0270(15) Uani 1 1 d U . .
O19 O 0.4689(4) 0.12024(17) 0.3756(3) 0.0213(14) Uani 1 1 d U . .
O39 O 0.3681(4) 0.11831(17) 0.2878(3) 0.0220(13) Uani 1 1 d U . .
O7 O 0.5174(5) 0.0522(2) 0.3840(3) 0.0340(18) Uani 1 1 d U . .
O16 O 0.3315(4) 0.15524(18) 0.3795(3) 0.0236(14) Uani 1 1 d U . .
O2 O 0.1788(5) 0.1222(3) 0.7200(3) 0.040(2) Uani 1 1 d U . .
O40 O 0.2222(4) 0.11156(17) 0.3070(3) 0.0182(12) Uani 1 1 d U . .
O1 O 0.3352(5) 0.12323(19) 0.8063(3) 0.0249(15) Uani 1 1 d U . .
O23 O 0.2981(5) 0.20489(18) 0.2009(3) 0.0270(15) Uani 1 1 d U . .
O9 O -0.0312(5) 0.1024(2) 0.2970(3) 0.0315(18) Uani 1 1 d U . .
O4 O 0.2003(5) 0.17776(19) 0.4279(3) 0.0271(16) Uani 1 1 d U . .
O24 O 0.5123(4) 0.09110(18) 0.2924(3) 0.0252(15) Uani 1 1 d U . .
O42 O 0.2629(4) 0.08437(17) 0.2281(3) 0.0219(13) Uani 1 1 d U . .
O37 O 0.1860(4) 0.02696(18) 0.2134(3) 0.0234(14) Uani 1 1 d U . .
O5 O 0.2463(5) 0.24653(19) 0.2764(3) 0.0292(17) Uani 1 1 d U . .
O8 O 0.2316(5) 0.0390(2) 0.4215(3) 0.0315(18) Uani 1 1 d U . .
O13 O 0.3106(5) -0.01664(18) 0.2637(3) 0.0272(16) Uani 1 1 d U . .
O12 O 0.3633(4) 0.0615(2) 0.0969(3) 0.0261(16) Uani 1 1 d U . .
O11 O 0.3382(5) 0.1866(2) 0.1043(3) 0.0332(18) Uani 1 1 d U . .
O10 O 0.0192(5) 0.1710(2) 0.1440(3) 0.0369(19) Uani 1 1 d U . .
O6 O 0.5749(5) 0.1292(2) 0.2169(3) 0.0338(18) Uani 1 1 d U . .
O28 O 0.1895(5) 0.1684(2) 0.1381(3) 0.0293(16) Uani 1 1 d U . .
C79 C 0.0074(7) 0.1697(3) 0.8499(5) 0.032(2) Uani 1 1 d U . .
C109 C -0.1052(6) 0.0956(3) 0.6199(4) 0.026(2) Uani 1 1 d U . .
C37 C 0.2870(7) 0.0480(3) 0.6316(4) 0.029(2) Uani 1 1 d U . .
C25 C 0.1742(7) 0.0107(3) 0.8116(4) 0.026(2) Uani 1 1 d U . .
C19 C 0.1829(6) 0.0326(3) 0.9199(4) 0.0210(18) Uani 1 1 d U . .
C43 C 0.3822(7) 0.0132(3) 0.7200(4) 0.028(2) Uani 1 1 d U . .
C31 C 0.3316(7) 0.0068(3) 0.8902(4) 0.029(2) Uani 1 1 d U . .
C29 C 0.0976(7) 0.0125(3) 0.7238(4) 0.033(2) Uani 1 1 d U . .
H29 H 0.0814 0.0245 0.6920 0.040 Uiso 1 1 calc R . .
C91 C 0.3509(9) 0.1571(4) 0.5794(5) 0.042(2) Uani 1 1 d U . .
C86 C -0.0143(7) 0.0694(3) 0.8183(5) 0.031(2) Uani 1 1 d U . .
H86 H 0.0298 0.0672 0.7986 0.037 Uiso 1 1 calc R . .
C121 C -0.1198(7) 0.1681(3) 0.6230(5) 0.030(2) Uani 1 1 d U . .
C85 C -0.0185(7) 0.0975(3) 0.8489(4) 0.029(2) Uani 1 1 d U . .
C54 C 0.5145(7) 0.0311(3) 0.6485(5) 0.034(2) Uani 1 1 d U . .
H54 H 0.5015 0.0093 0.6599 0.041 Uiso 1 1 calc R . .
C115 C -0.0335(7) 0.1381(3) 0.5470(5) 0.031(2) Uani 1 1 d U . .
C42 C 0.2076(7) 0.0602(3) 0.6347(5) 0.031(2) Uani 1 1 d U . .
H42 H 0.1983 0.0727 0.6644 0.037 Uiso 1 1 calc R . .
C7 C 0.6342(7) 0.1584(3) 0.9017(5) 0.034(2) Uani 1 1 d U . .
C13 C 0.5473(7) 0.1341(3) 0.9821(5) 0.034(2) Uani 1 1 d U . .
C1 C 0.6173(7) 0.0857(3) 0.9175(5) 0.036(2) Uani 1 1 d U . .
C44 C 0.4485(8) 0.0091(3) 0.7596(5) 0.035(2) Uani 1 1 d U . .
H44 H 0.4903 0.0260 0.7666 0.042 Uiso 1 1 calc R . .
C24 C 0.0964(6) 0.0251(3) 0.9134(4) 0.025(2) Uani 1 1 d U . .
H24 H 0.0665 0.0195 0.8798 0.029 Uiso 1 1 calc R . .
C49 C 0.4662(7) 0.0583(3) 0.6548(5) 0.031(2) Uani 1 1 d U . .
C20 C 0.2239(7) 0.0411(3) 0.9683(4) 0.030(2) Uani 1 1 d U . .
H20 H 0.2819 0.0459 0.9731 0.037 Uiso 1 1 calc R . .
C80 C -0.0557(8) 0.1746(3) 0.8085(6) 0.040(3) Uani 1 1 d U . .
H80 H -0.0712 0.1567 0.7844 0.048 Uiso 1 1 calc R . .
C73 C 0.1247(9) 0.1280(3) 0.9180(5) 0.041(2) Uani 1 1 d U . .
C30 C 0.1543(7) 0.0271(3) 0.7643(5) 0.032(2) Uani 1 1 d U . .
H30 H 0.1790 0.0482 0.7591 0.038 Uiso 1 1 calc R . .
C67 C 0.1835(9) 0.2438(4) 0.7745(6) 0.045(3) Uani 1 1 d U . .
C116 C 0.0455(9) 0.1309(4) 0.5340(5) 0.043(3) Uani 1 1 d U . .
H116 H 0.0911 0.1252 0.5605 0.052 Uiso 1 1 calc R . .
C48 C 0.3178(8) -0.0111(3) 0.7111(5) 0.036(2) Uani 1 1 d U . .
H48 H 0.2718 -0.0080 0.6837 0.043 Uiso 1 1 calc R . .
C55 C 0.3592(8) 0.2539(3) 0.8132(5) 0.039(2) Uani 1 1 d U . .
C36 C 0.3257(8) -0.0282(4) 0.8990(5) 0.041(3) Uani 1 1 d U . .
H36 H 0.2741 -0.0396 0.8892 0.049 Uiso 1 1 calc R . .
C38 C 0.2980(8) 0.0303(3) 0.5866(5) 0.038(2) Uani 1 1 d U . .
H38 H 0.3511 0.0213 0.5837 0.046 Uiso 1 1 calc R . .
C41 C 0.1424(8) 0.0539(3) 0.5941(5) 0.037(2) Uani 1 1 d U . .
H41 H 0.0883 0.0621 0.5966 0.044 Uiso 1 1 calc R . .
C26 C 0.1388(8) -0.0209(3) 0.8191(5) 0.035(2) Uani 1 1 d U . .
H26 H 0.1517 -0.0321 0.8519 0.042 Uiso 1 1 calc R . .
C46 C 0.3918(8) -0.0439(3) 0.7818(5) 0.034(2) Uani 1 1 d U . .
H46 H 0.3955 -0.0635 0.8030 0.041 Uiso 1 1 calc R . .
C94 C 0.3846(8) 0.1214(4) 0.4950(5) 0.042(3) Uani 1 1 d U . .
H94 H 0.3953 0.1094 0.4651 0.051 Uiso 1 1 calc R . .
C88 C -0.1358(8) 0.0471(3) 0.8449(5) 0.039(3) Uani 1 1 d U . .
H88 H -0.1766 0.0298 0.8431 0.046 Uiso 1 1 calc R . .
C93 C 0.4310(8) 0.1499(3) 0.5112(5) 0.039(3) Uani 1 1 d U . .
H93 H 0.4734 0.1572 0.4927 0.047 Uiso 1 1 calc R . .
C87 C -0.0739(7) 0.0442(3) 0.8160(5) 0.036(2) Uani 1 1 d U . .
H87 H -0.0714 0.0251 0.7943 0.043 Uiso 1 1 calc R . .
C52 C 0.6041(8) 0.0677(3) 0.6085(5) 0.038(2) Uani 1 1 d U . .
H52 H 0.6509 0.0706 0.5915 0.046 Uiso 1 1 calc R . .
C45 C 0.4534(8) -0.0204(3) 0.7897(5) 0.040(3) Uani 1 1 d U . .
H45 H 0.5006 -0.0241 0.8161 0.048 Uiso 1 1 calc R . .
C89 C -0.1408(8) 0.0750(3) 0.8772(5) 0.040(3) Uani 1 1 d U . .
H89 H -0.1832 0.0764 0.8983 0.048 Uiso 1 1 calc R . .
C21 C 0.1826(8) 0.0430(3) 1.0102(5) 0.036(2) Uani 1 1 d U . .
H21 H 0.2117 0.0502 1.0432 0.043 Uiso 1 1 calc R . .
C22 C 0.0999(7) 0.0345(3) 1.0053(5) 0.033(2) Uani 1 1 d U . .
H22 H 0.0729 0.0344 1.0350 0.039 Uiso 1 1 calc R . .
C95 C 0.3221(9) 0.1097(4) 0.5219(5) 0.046(3) Uani 1 1 d U . .
H95 H 0.2918 0.0896 0.5117 0.055 Uiso 1 1 calc R . .
C114 C -0.1093(8) 0.0842(3) 0.6698(5) 0.040(3) Uani 1 1 d U . .
H114 H -0.0842 0.0968 0.6994 0.047 Uiso 1 1 calc R . .
C111 C -0.1809(8) 0.0466(3) 0.5839(5) 0.042(3) Uani 1 1 d U . .
H111 H -0.2066 0.0340 0.5544 0.051 Uiso 1 1 calc R . .
C2 C 0.6689(8) 0.0737(4) 0.9609(6) 0.044(3) Uani 1 1 d U . .
H2 H 0.6782 0.0867 0.9921 0.053 Uiso 1 1 calc R . .
C50 C 0.4842(7) 0.0900(3) 0.6408(5) 0.035(2) Uani 1 1 d U . .
H50 H 0.4495 0.1084 0.6469 0.042 Uiso 1 1 calc R . .
C23 C 0.0560(8) 0.0262(3) 0.9565(5) 0.035(2) Uani 1 1 d U . .
H23 H -0.0018 0.0212 0.9525 0.042 Uiso 1 1 calc R . .
C28 C 0.0650(8) -0.0193(3) 0.7300(5) 0.040(3) Uani 1 1 d U . .
H28 H 0.0297 -0.0300 0.7018 0.047 Uiso 1 1 calc R . .
C90 C -0.0829(8) 0.1005(3) 0.8779(5) 0.037(2) Uani 1 1 d U . .
H90 H -0.0870 0.1201 0.8983 0.044 Uiso 1 1 calc R . .
C51 C 0.5554(8) 0.0956(4) 0.6171(5) 0.041(3) Uani 1 1 d U . .
H51 H 0.5697 0.1177 0.6072 0.049 Uiso 1 1 calc R . .
C53 C 0.5850(8) 0.0367(4) 0.6242(5) 0.042(3) Uani 1 1 d U . .
H53 H 0.6197 0.0182 0.6189 0.050 Uiso 1 1 calc R . .
C110 C -0.1405(8) 0.0758(3) 0.5782(5) 0.042(3) Uani 1 1 d U . .
H110 H -0.1363 0.0831 0.5438 0.050 Uiso 1 1 calc R . .
C6 C 0.6047(9) 0.0670(4) 0.8701(6) 0.052(3) Uani 1 1 d U . .
H6 H 0.5718 0.0751 0.8388 0.062 Uiso 1 1 calc R . .
C14 C 0.4762(9) 0.1207(4) 0.9986(6) 0.046(3) Uani 1 1 d U . .
H14 H 0.4358 0.1087 0.9748 0.056 Uiso 1 1 calc R . .
C83 C -0.0105(9) 0.2264(4) 0.8796(6) 0.049(3) Uani 1 1 d U . .
H83 H 0.0046 0.2440 0.9043 0.059 Uiso 1 1 calc R . .
C92 C 0.4157(9) 0.1676(4) 0.5540(5) 0.044(3) Uani 1 1 d U . .
H92 H 0.4486 0.1867 0.5662 0.052 Uiso 1 1 calc R . .
C27 C 0.0848(8) -0.0355(3) 0.7783(5) 0.040(3) Uani 1 1 d U . .
H27 H 0.0609 -0.0569 0.7832 0.048 Uiso 1 1 calc R . .
C40 C 0.1541(8) 0.0365(3) 0.5514(5) 0.039(3) Uani 1 1 d U . .
H40 H 0.1083 0.0316 0.5246 0.046 Uiso 1 1 calc R . .
C81 C -0.0965(9) 0.2048(4) 0.8016(6) 0.047(3) Uani 1 1 d U . .
H81 H -0.1403 0.2081 0.7728 0.056 Uiso 1 1 calc R . .
C112 C -0.1837(8) 0.0354(3) 0.6351(5) 0.034(2) Uani 1 1 d U . .
H112 H -0.2094 0.0144 0.6401 0.041 Uiso 1 1 calc R . .
C35 C 0.3968(9) -0.0461(4) 0.9225(6) 0.050(3) Uani 1 1 d U . .
H35 H 0.3938 -0.0697 0.9288 0.060 Uiso 1 1 calc R . .
C3 C 0.7075(9) 0.0427(4) 0.9591(7) 0.054(3) Uani 1 1 d U . .
H3 H 0.7415 0.0340 0.9896 0.065 Uiso 1 1 calc R . .
C120 C -0.0995(8) 0.1486(3) 0.5072(5) 0.037(2) Uani 1 1 d U . .
H120 H -0.1524 0.1541 0.5158 0.044 Uiso 1 1 calc R . .
C32 C 0.4064(8) 0.0222(4) 0.9051(5) 0.046(3) Uani 1 1 d U . .
H32 H 0.4110 0.0458 0.8998 0.055 Uiso 1 1 calc R . .
C82 C -0.0727(9) 0.2309(4) 0.8377(6) 0.046(3) Uani 1 1 d U . .
H82 H -0.1003 0.2521 0.8330 0.056 Uiso 1 1 calc R . .
C122 C -0.0977(9) 0.2014(4) 0.6180(6) 0.048(3) Uani 1 1 d U . .
H122 H -0.0436 0.2064 0.6109 0.058 Uiso 1 1 calc R . .
C47 C 0.3229(8) -0.0391(3) 0.7426(5) 0.041(3) Uani 1 1 d U . .
H47 H 0.2793 -0.0554 0.7376 0.049 Uiso 1 1 calc R . .
C113 C -0.1512(9) 0.0536(4) 0.6767(6) 0.046(3) Uani 1 1 d U . .
H113 H -0.1560 0.0461 0.7108 0.055 Uiso 1 1 calc R . .
C96 C 0.3064(8) 0.1288(4) 0.5637(5) 0.043(3) Uani 1 1 d U . .
H96 H 0.2633 0.1219 0.5821 0.052 Uiso 1 1 calc R . .
C34 C 0.4706(9) -0.0290(4) 0.9364(6) 0.048(3) Uani 1 1 d U . .
H34 H 0.5187 -0.0410 0.9524 0.058 Uiso 1 1 calc R . .
C118 C -0.0075(9) 0.1424(4) 0.4441(6) 0.050(3) Uani 1 1 d U . .
H118 H 0.0017 0.1438 0.4089 0.060 Uiso 1 1 calc R . .
C4 C 0.6967(9) 0.0247(4) 0.9138(6) 0.050(3) Uani 1 1 d U . .
H4 H 0.7271 0.0044 0.9120 0.060 Uiso 1 1 calc R . .
C12 C 0.7172(9) 0.1552(4) 0.9088(6) 0.052(3) Uani 1 1 d U . .
H12 H 0.7411 0.1341 0.9210 0.062 Uiso 1 1 calc R . .
C119 C -0.0866(9) 0.1506(4) 0.4565(5) 0.046(3) Uani 1 1 d U . .
H119 H -0.1305 0.1576 0.4298 0.055 Uiso 1 1 calc R . .
C61 C 0.2522(10) 0.2359(4) 0.8845(6) 0.057(3) Uani 1 1 d U . .
C58 C 0.4964(8) 0.2938(4) 0.8034(6) 0.044(3) Uani 1 1 d U . .
C10 C 0.7366(9) 0.2111(4) 0.8841(6) 0.051(3) Uani 1 1 d U . .
H10 H 0.7722 0.2292 0.8784 0.061 Uiso 1 1 calc R . .
C125 C -0.2500(10) 0.1892(4) 0.6433(6) 0.057(3) Uani 1 1 d U . .
H125 H -0.3028 0.1853 0.6532 0.069 Uiso 1 1 calc R . .
C84 C 0.0305(9) 0.1951(3) 0.8851(6) 0.045(3) Uani 1 1 d U . .
H84 H 0.0747 0.1916 0.9135 0.054 Uiso 1 1 calc R . .
C39 C 0.2324(9) 0.0260(4) 0.5468(6) 0.048(3) Uani 1 1 d U . .
H39 H 0.2415 0.0155 0.5153 0.057 Uiso 1 1 calc R . .
C9 C 0.6532(10) 0.2157(4) 0.8768(6) 0.059(3) Uani 1 1 d U . .
H9 H 0.6304 0.2371 0.8656 0.071 Uiso 1 1 calc R . .
C124 C -0.2236(10) 0.2206(4) 0.6364(6) 0.054(3) Uani 1 1 d U . .
H124 H -0.2591 0.2389 0.6415 0.064 Uiso 1 1 calc R . .
C68 C 0.1169(10) 0.2219(4) 0.7588(7) 0.061(3) Uani 1 1 d U . .
H68 H 0.1206 0.1991 0.7703 0.073 Uiso 1 1 calc R . .
C18 C 0.6073(10) 0.1470(4) 1.0182(6) 0.056(3) Uani 1 1 d U . .
H18 H 0.6586 0.1535 1.0083 0.067 Uiso 1 1 calc R . .
C74 C 0.0977(11) 0.1214(4) 0.9625(6) 0.057(3) Uani 1 1 d U . .
H74 H 0.0411 0.1151 0.9617 0.068 Uiso 1 1 calc R . .
C16 C 0.5195(9) 0.1442(4) 1.0831(6) 0.051(3) Uani 1 1 d U . .
H16 H 0.5045 0.1529 1.1144 0.062 Uiso 1 1 calc R . .
C11 C 0.7690(10) 0.1806(4) 0.8994(7) 0.057(3) Uani 1 1 d U . .
H11 H 0.8274 0.1769 0.9036 0.069 Uiso 1 1 calc R . .
C5 C 0.6466(9) 0.0346(4) 0.8738(6) 0.051(3) Uani 1 1 d U . .
H5 H 0.6359 0.0199 0.8446 0.061 Uiso 1 1 calc R . .
C126 C -0.1976(9) 0.1618(3) 0.6355(5) 0.043(3) Uani 1 1 d U . .
H126 H -0.2158 0.1392 0.6387 0.052 Uiso 1 1 calc R . .
C103 C 0.2487(14) 0.2136(6) 0.5994(8) 0.084(4) Uani 1 1 d U . .
C8 C 0.5999(9) 0.1894(4) 0.8857(6) 0.053(3) Uani 1 1 d U . .
H8 H 0.5413 0.1928 0.8808 0.064 Uiso 1 1 calc R . .
C75 C 0.1520(12) 0.1236(4) 1.0115(7) 0.065(3) Uani 1 1 d U . .
H75 H 0.1322 0.1186 1.0431 0.078 Uiso 1 1 calc R . .
C15 C 0.4659(10) 0.1252(4) 1.0509(6) 0.054(3) Uani 1 1 d U . .
H15 H 0.4207 0.1146 1.0634 0.065 Uiso 1 1 calc R . .
C97 C 0.4202(12) 0.1977(5) 0.6684(7) 0.066(3) Uani 1 1 d U . .
C123 C -0.1511(11) 0.2274(4) 0.6229(6) 0.058(3) Uani 1 1 d U . .
H123 H -0.1359 0.2501 0.6167 0.069 Uiso 1 1 calc R . .
C117 C 0.0556(9) 0.1323(4) 0.4824(5) 0.046(3) Uani 1 1 d U . .
H117 H 0.1077 0.1260 0.4733 0.056 Uiso 1 1 calc R . .
C33 C 0.4763(9) 0.0042(4) 0.9278(6) 0.053(3) Uani 1 1 d U . .
H33 H 0.5282 0.0155 0.9374 0.063 Uiso 1 1 calc R . .
C69 C 0.0433(11) 0.2334(4) 0.7256(7) 0.063(3) Uani 1 1 d U . .
H69 H -0.0029 0.2189 0.7149 0.076 Uiso 1 1 calc R . .
C71 C 0.1056(11) 0.2880(5) 0.7256(7) 0.068(4) Uani 1 1 d U . .
H71 H 0.1027 0.3108 0.7139 0.081 Uiso 1 1 calc R . .
C78 C 0.2105(11) 0.1375(4) 0.9220(6) 0.060(3) Uani 1 1 d U . .
H78 H 0.2335 0.1426 0.8916 0.072 Uiso 1 1 calc R . .
C70 C 0.0427(12) 0.2667(5) 0.7099(8) 0.072(4) Uani 1 1 d U . .
H70 H -0.0046 0.2749 0.6868 0.087 Uiso 1 1 calc R . .
C66 C 0.1924(12) 0.2611(5) 0.8924(7) 0.070(3) Uani 1 1 d U A .
H66 H 0.1601 0.2725 0.8636 0.084 Uiso 1 1 calc R . .
C77 C 0.2588(12) 0.1391(5) 0.9706(7) 0.067(4) Uani 1 1 d U . .
H77 H 0.3159 0.1453 0.9743 0.081 Uiso 1 1 calc R . .
C98 C 0.4604(11) 0.1822(5) 0.7049(8) 0.071(3) Uani 1 1 d U . .
H98 H 0.4379 0.1626 0.7183 0.086 Uiso 1 1 calc R . .
C17 C 0.5964(12) 0.1510(5) 1.0705(7) 0.066(3) Uani 1 1 d U . .
H17 H 0.6411 0.1583 1.0964 0.079 Uiso 1 1 calc R . .
C72 C 0.1776(11) 0.2760(4) 0.7604(7) 0.064(3) Uani 1 1 d U . .
H72 H 0.2214 0.2911 0.7734 0.077 Uiso 1 1 calc R . .
C102 C 0.4400(13) 0.2293(5) 0.6419(8) 0.082(4) Uani 1 1 d U . .
H102 H 0.4065 0.2413 0.6144 0.099 Uiso 1 1 calc R . .
C100 C 0.5720(12) 0.2228(5) 0.7012(7) 0.068(4) Uani 1 1 d U . .
H100 H 0.6278 0.2306 0.7097 0.082 Uiso 1 1 calc R . .
C99 C 0.5406(14) 0.1938(6) 0.7266(9) 0.089(4) Uani 1 1 d U . .
H99 H 0.5725 0.1832 0.7563 0.107 Uiso 1 1 calc R . .
C101 C 0.5180(13) 0.2364(6) 0.6667(8) 0.084(4) Uani 1 1 d U . .
H101 H 0.5373 0.2573 0.6553 0.101 Uiso 1 1 calc R . .
C64 C 0.2295(13) 0.2534(6) 0.9835(9) 0.086(4) Uani 1 1 d U A .
H64 H 0.2258 0.2608 1.0178 0.103 Uiso 1 1 calc R . .
C62 C 0.2951(13) 0.2191(5) 0.9249(7) 0.077(4) Uani 1 1 d U A .
H62 H 0.3325 0.2019 0.9181 0.093 Uiso 1 1 calc R . .
C104 C 0.2086(15) 0.2344(6) 0.6287(10) 0.098(4) Uani 1 1 d U . .
H104 H 0.2179 0.2335 0.6659 0.118 Uiso 1 1 calc R . .
C63 C 0.2871(14) 0.2259(6) 0.9783(9) 0.091(4) Uani 1 1 d U . .
H63 H 0.3162 0.2137 1.0073 0.109 Uiso 1 1 calc R A .
C65 C 0.1831(14) 0.2687(6) 0.9450(8) 0.083(4) Uani 1 1 d U . .
H65 H 0.1431 0.2849 0.9517 0.100 Uiso 1 1 calc R A .
C76 C 0.2254(12) 0.1320(5) 1.0123(7) 0.069(4) Uani 1 1 d U . .
H76 H 0.2603 0.1334 1.0454 0.083 Uiso 1 1 calc R . .
C108 C 0.2310(15) 0.2121(6) 0.5432(9) 0.094(4) Uani 1 1 d U . .
H108 H 0.2563 0.1958 0.5240 0.113 Uiso 1 1 calc R . .
C105 C 0.1547(16) 0.2563(7) 0.6015(10) 0.110(5) Uani 1 1 d U . .
H105 H 0.1329 0.2727 0.6223 0.132 Uiso 1 1 calc R . .
C106 C 0.1254(17) 0.2590(7) 0.5478(10) 0.113(5) Uani 1 1 d U . .
H106 H 0.0807 0.2733 0.5333 0.135 Uiso 1 1 calc R . .
C107 C 0.1702(16) 0.2376(7) 0.5167(10) 0.110(5) Uani 1 1 d U . .
H107 H 0.1611 0.2398 0.4797 0.132 Uiso 1 1 calc R . .

loop_
_atom_site_aniso_label
_atom_site_aniso_U_11
_atom_site_aniso_U_22
_atom_site_aniso_U_33
_atom_site_aniso_U_23
_atom_site_aniso_U_13
_atom_site_aniso_U_12
C56 0.039(5) 0.038(5) 0.045(5) -0.007(5) 0.008(5) -0.003(5)
C57 0.042(6) 0.040(6) 0.043(6) -0.001(5) 0.009(5) -0.008(5)
C59 0.037(6) 0.039(6) 0.042(6) -0.003(5) 0.009(5) -0.006(5)
C60 0.035(5) 0.036(5) 0.039(5) -0.003(5) 0.007(5) -0.010(5)
C56D 0.043(5) 0.039(5) 0.046(5) -0.001(5) 0.006(5) -0.009(5)
C57D 0.043(5) 0.042(6) 0.046(6) -0.001(5) 0.007(5) -0.006(5)
C59D 0.040(5) 0.039(5) 0.045(5) -0.003(5) 0.011(5) -0.008(5)
C60D 0.040(5) 0.040(5) 0.041(5) -0.005(5) 0.012(5) -0.005(5)
W1 0.01440(18) 0.01366(19) 0.0255(2) -0.00159(15) -0.00012(15) -0.00141(14)
W12 0.01786(19) 0.0214(2) 0.0212(2) -0.00673(16) 0.00156(15) -0.00208(15)
W5 0.01610(19) 0.01209(19) 0.0288(2) 0.00054(16) -0.00068(15) 0.00077(14)
W8 0.0218(2) 0.0208(2) 0.0264(2) -0.00268(17) -0.00506(16) 0.00475(16)
W10 0.0263(2) 0.0179(2) 0.0222(2) -0.00421(16) 0.00906(16) 0.00146(16)
W4 0.01676(19) 0.0160(2) 0.0349(2) -0.00296(17) 0.00980(16) -0.00233(15)
W2 0.0206(2) 0.0207(2) 0.0216(2) -0.00684(16) 0.00548(15) -0.00084(15)
W3 0.0220(2) 0.01192(19) 0.0262(2) -0.00136(15) 0.00195(16) 0.00429(15)
Au3 0.0232(2) 0.0225(2) 0.0210(2) 0.00168(15) -0.00111(15) -0.00827(15)
Au2 0.0235(2) 0.0255(2) 0.0218(2) 0.00089(16) 0.00009(15) -0.01262(16)
W6 0.0264(2) 0.0172(2) 0.0196(2) -0.00117(15) 0.00516(16) -0.00637(16)
W9 0.0362(2) 0.0149(2) 0.0219(2) 0.00201(16) 0.00782(17) -0.00137(17)
W11 0.0228(2) 0.01066(18) 0.0249(2) -0.00139(15) 0.00565(16) -0.00105(15)
W7 0.01313(18) 0.0236(2) 0.0288(2) -0.01030(17) 0.00579(15) -0.00341(15)
Au1 0.01975(19) 0.0305(2) 0.0215(2) -0.00736(16) 0.00355(15) -0.00936(16)
Au5 0.01521(18) 0.0335(2) 0.0289(2) -0.01049(18) 0.00577(15) -0.00374(16)
Au4 0.0311(2) 0.0287(2) 0.0265(2) -0.00631(17) 0.00461(17) -0.01750(18)
Au7 0.0170(2) 0.0530(3) 0.0320(2) -0.0139(2) 0.00327(17) -0.00941(19)
Au6 0.0206(2) 0.0785(4) 0.0201(2) 0.0036(2) 0.00319(16) 0.0159(2)
P8 0.0082(10) 0.0070(10) 0.0103(10) -0.0012(8) 0.0010(8) 0.0001(8)
P7 0.0209(13) 0.0254(14) 0.0282(14) -0.0036(11) 0.0049(11) -0.0102(11)
P1 0.0187(12) 0.0274(14) 0.0264(14) -0.0078(11) 0.0059(10) -0.0053(10)
P5 0.0248(13) 0.0232(14) 0.0297(14) -0.0039(11) 0.0093(11) 0.0003(11)
P2 0.0202(12) 0.0236(14) 0.0202(13) 0.0010(10) 0.0030(10) -0.0067(10)
P3 0.0259(14) 0.0242(14) 0.0242(14) 0.0007(11) -0.0005(11) -0.0053(11)
P4 0.0399(17) 0.0342(17) 0.0371(16) -0.0153(13) 0.0163(13) -0.0225(13)
P6 0.092(3) 0.049(2) 0.046(2) 0.0203(17) 0.0411(19) 0.038(2)
O32 0.025(3) 0.022(3) 0.024(3) -0.004(3) 0.012(3) -0.005(3)
O21 0.023(3) 0.026(3) 0.026(3) -0.012(3) 0.005(3) -0.003(3)
O38 0.027(3) 0.029(3) 0.024(3) -0.004(3) 0.003(3) 0.003(3)
O29 0.027(3) 0.021(3) 0.029(3) -0.002(3) 0.007(3) -0.001(3)
O15 0.023(3) 0.018(3) 0.028(3) 0.004(3) 0.004(3) 0.001(3)
O41 0.026(3) 0.018(3) 0.023(3) -0.006(2) 0.001(2) 0.002(2)
O27 0.020(3) 0.025(3) 0.025(3) -0.002(3) 0.007(3) 0.004(3)
O33 0.022(3) 0.025(3) 0.023(3) -0.012(3) 0.005(3) -0.002(3)
O34 0.029(3) 0.023(3) 0.023(3) -0.005(3) 0.005(3) 0.003(3)
O17 0.021(3) 0.027(3) 0.026(3) 0.000(3) 0.006(3) 0.003(3)
O26 0.027(3) 0.025(3) 0.026(3) -0.002(3) 0.008(3) -0.005(3)
O18 0.020(3) 0.021(3) 0.034(3) 0.000(3) 0.012(3) 0.002(3)
O20 0.026(3) 0.025(3) 0.023(3) 0.000(3) 0.004(3) -0.003(3)
O25 0.022(3) 0.021(3) 0.021(3) 0.000(3) 0.006(2) -0.005(2)
O31 0.020(3) 0.016(3) 0.027(3) -0.009(3) 0.005(3) -0.001(2)
O22 0.027(3) 0.018(3) 0.027(3) 0.000(3) 0.002(3) 0.007(3)
O14 0.033(4) 0.031(4) 0.027(4) -0.010(3) 0.003(3) -0.010(3)
O30 0.027(3) 0.021(3) 0.030(3) -0.007(3) 0.002(3) 0.001(3)
O3 0.028(4) 0.032(4) 0.032(4) -0.003(3) 0.007(3) -0.001(3)
O36 0.027(3) 0.024(3) 0.032(3) -0.003(3) 0.011(3) 0.003(3)
O35 0.033(3) 0.022(3) 0.026(3) -0.004(3) 0.003(3) 0.003(3)
O19 0.023(3) 0.012(3) 0.028(3) 0.001(3) 0.004(3) -0.007(2)
O39 0.019(3) 0.018(3) 0.029(3) 0.000(2) 0.005(2) 0.002(2)
O7 0.026(4) 0.029(4) 0.043(4) -0.003(3) -0.005(3) 0.007(3)
O16 0.021(3) 0.023(3) 0.027(3) 0.002(3) 0.004(3) 0.001(3)
O2 0.022(3) 0.074(5) 0.024(4) -0.012(4) 0.009(3) -0.002(4)
O40 0.018(3) 0.016(3) 0.022(3) -0.004(2) 0.005(2) -0.001(2)
O1 0.027(3) 0.025(3) 0.022(3) 0.001(3) 0.004(3) -0.010(3)
O23 0.040(4) 0.014(3) 0.028(3) -0.004(3) 0.008(3) -0.001(3)
O9 0.029(4) 0.027(4) 0.039(4) -0.006(3) 0.010(3) -0.005(3)
O4 0.029(4) 0.028(4) 0.025(4) -0.012(3) 0.008(3) -0.004(3)
O24 0.026(3) 0.018(3) 0.032(3) -0.003(3) 0.005(3) 0.001(3)
O42 0.026(3) 0.016(3) 0.024(3) -0.003(2) 0.003(2) -0.005(2)
O37 0.019(3) 0.024(3) 0.026(3) -0.002(3) 0.001(3) 0.000(3)
O5 0.030(4) 0.020(4) 0.036(4) -0.005(3) 0.002(3) 0.009(3)
O8 0.039(4) 0.030(4) 0.025(4) -0.003(3) 0.004(3) -0.016(3)
O13 0.033(4) 0.012(3) 0.038(4) 0.002(3) 0.008(3) -0.005(3)
O12 0.025(3) 0.031(4) 0.026(4) -0.006(3) 0.014(3) 0.000(3)
O11 0.041(4) 0.034(4) 0.026(4) 0.009(3) 0.012(3) -0.005(3)
O10 0.039(4) 0.030(4) 0.037(4) -0.004(3) -0.009(3) 0.007(3)
O6 0.024(4) 0.024(4) 0.058(5) -0.001(3) 0.022(3) -0.003(3)
O28 0.035(3) 0.026(3) 0.026(3) -0.004(3) 0.002(3) 0.005(3)
C79 0.031(4) 0.024(4) 0.045(4) -0.001(4) 0.020(4) 0.000(4)
C109 0.019(4) 0.024(4) 0.034(4) -0.003(4) 0.006(3) -0.004(3)
C37 0.031(4) 0.027(4) 0.028(4) 0.000(4) -0.002(4) -0.004(4)
C25 0.023(4) 0.030(4) 0.025(4) -0.004(4) 0.003(3) -0.011(3)
C19 0.021(4) 0.021(4) 0.021(4) 0.002(3) 0.002(3) 0.004(3)
C43 0.025(4) 0.028(4) 0.030(4) -0.002(4) 0.006(3) -0.006(4)
C31 0.027(4) 0.034(4) 0.028(4) 0.004(4) 0.010(3) 0.005(4)
C29 0.038(5) 0.037(5) 0.023(4) 0.000(4) -0.001(4) -0.010(4)
C91 0.049(5) 0.047(5) 0.033(4) 0.006(4) 0.019(4) 0.013(4)
C86 0.032(4) 0.028(4) 0.034(4) -0.006(4) 0.005(4) 0.004(4)
C121 0.033(4) 0.025(4) 0.033(4) -0.003(4) 0.007(4) 0.003(4)
C85 0.030(4) 0.025(4) 0.031(4) -0.003(4) 0.004(4) 0.003(4)
C54 0.035(4) 0.033(5) 0.036(5) 0.001(4) 0.009(4) 0.004(4)
C115 0.031(4) 0.033(4) 0.031(4) -0.001(4) 0.011(4) -0.008(4)
C42 0.032(4) 0.028(4) 0.031(4) 0.002(4) 0.002(4) -0.008(4)
C7 0.030(4) 0.036(4) 0.037(4) 0.000(4) 0.009(4) -0.005(4)
C13 0.030(4) 0.041(5) 0.032(4) -0.003(4) 0.013(4) -0.003(4)
C1 0.031(4) 0.033(4) 0.045(5) -0.011(4) 0.013(4) -0.001(4)
C44 0.033(4) 0.033(5) 0.037(5) 0.008(4) 0.005(4) -0.001(4)
C24 0.020(4) 0.028(4) 0.027(4) 0.004(4) 0.007(3) -0.003(3)
C49 0.024(4) 0.037(4) 0.031(4) 0.003(4) -0.002(4) -0.003(4)
C20 0.031(4) 0.033(5) 0.027(4) 0.001(4) 0.004(4) 0.000(4)
C80 0.037(5) 0.033(5) 0.053(5) 0.005(4) 0.015(4) 0.002(4)
C73 0.052(5) 0.035(5) 0.038(4) -0.002(4) 0.009(4) -0.002(4)
C30 0.032(4) 0.027(4) 0.036(5) -0.004(4) 0.007(4) -0.010(4)
C67 0.044(5) 0.040(5) 0.056(5) -0.015(4) 0.019(4) -0.004(4)
C116 0.042(5) 0.048(5) 0.041(5) 0.002(4) 0.012(4) -0.009(4)
C48 0.035(5) 0.032(5) 0.040(5) 0.000(4) 0.007(4) 0.000(4)
C55 0.039(4) 0.036(4) 0.043(4) -0.008(4) 0.010(4) -0.008(4)
C36 0.036(5) 0.045(5) 0.043(5) 0.006(4) 0.012(4) 0.012(4)
C38 0.040(5) 0.040(5) 0.034(5) -0.002(4) 0.005(4) -0.008(4)
C41 0.033(5) 0.035(5) 0.039(5) 0.001(4) -0.004(4) -0.006(4)
C26 0.037(5) 0.034(5) 0.033(4) 0.001(4) 0.003(4) -0.013(4)
C46 0.039(5) 0.034(5) 0.035(5) -0.001(4) 0.018(4) 0.008(4)
C94 0.043(5) 0.051(5) 0.033(5) -0.001(4) 0.008(4) 0.002(4)
C88 0.037(5) 0.029(5) 0.050(5) -0.003(4) 0.008(4) -0.014(4)
C93 0.038(5) 0.049(5) 0.032(5) 0.002(4) 0.015(4) 0.003(4)
C87 0.034(5) 0.033(5) 0.042(5) -0.011(4) 0.008(4) 0.000(4)
C52 0.030(5) 0.046(5) 0.039(5) 0.008(4) 0.010(4) 0.004(4)
C45 0.039(5) 0.040(5) 0.040(5) 0.009(4) 0.004(4) 0.006(4)
C89 0.038(5) 0.034(5) 0.052(5) -0.005(4) 0.019(4) -0.007(4)
C21 0.041(5) 0.041(5) 0.024(4) -0.006(4) -0.001(4) 0.004(4)
C22 0.037(5) 0.032(5) 0.031(5) 0.004(4) 0.011(4) 0.005(4)
C95 0.044(5) 0.058(6) 0.036(5) 0.002(5) 0.006(4) -0.002(5)
C114 0.038(5) 0.036(5) 0.042(5) 0.000(4) 0.001(4) -0.013(4)
C111 0.048(5) 0.032(5) 0.045(5) -0.004(4) 0.003(4) -0.011(4)
C2 0.042(5) 0.043(5) 0.049(5) -0.002(4) 0.016(4) -0.001(4)
C50 0.028(4) 0.039(5) 0.039(5) 0.006(4) 0.005(4) 0.000(4)
C23 0.035(5) 0.037(5) 0.035(5) 0.005(4) 0.012(4) 0.001(4)
C28 0.045(5) 0.042(5) 0.031(5) -0.005(4) 0.003(4) -0.019(4)
C90 0.038(5) 0.033(5) 0.045(5) -0.005(4) 0.019(4) -0.001(4)
C51 0.035(5) 0.046(5) 0.046(5) 0.011(4) 0.016(4) 0.002(4)
C53 0.033(5) 0.049(5) 0.043(5) 0.001(4) 0.006(4) 0.012(4)
C110 0.041(5) 0.040(5) 0.044(5) 0.001(4) 0.008(4) -0.008(4)
C6 0.044(5) 0.049(5) 0.062(5) -0.020(5) 0.011(5) 0.001(4)
C14 0.053(5) 0.046(5) 0.044(5) -0.010(4) 0.019(4) -0.013(4)
C83 0.053(5) 0.032(5) 0.060(6) 0.004(5) 0.006(5) 0.000(5)
C92 0.051(5) 0.050(5) 0.035(5) -0.001(4) 0.020(4) 0.006(4)
C27 0.046(5) 0.036(5) 0.038(5) -0.003(4) 0.002(4) -0.011(4)
C40 0.037(5) 0.041(5) 0.036(5) -0.001(4) 0.000(4) -0.011(4)
C81 0.039(5) 0.047(5) 0.055(5) 0.001(5) 0.009(5) 0.005(5)
C112 0.037(5) 0.023(4) 0.043(5) 0.000(4) 0.009(4) -0.005(4)
C35 0.048(5) 0.051(5) 0.053(5) 0.005(5) 0.016(5) 0.014(5)
C3 0.049(5) 0.047(5) 0.067(6) 0.002(5) 0.014(5) -0.001(5)
C120 0.038(5) 0.041(5) 0.034(5) 0.000(4) 0.013(4) -0.008(4)
C32 0.037(5) 0.051(5) 0.050(5) 0.005(5) 0.006(4) 0.005(4)
C82 0.046(5) 0.031(5) 0.062(6) -0.001(5) 0.009(5) 0.002(4)
C122 0.053(5) 0.038(5) 0.055(5) -0.001(5) 0.011(5) -0.005(4)
C47 0.042(5) 0.035(5) 0.047(5) 0.000(4) 0.014(4) -0.001(4)
C113 0.044(5) 0.046(5) 0.046(5) 0.006(5) 0.005(4) -0.011(5)
C96 0.040(5) 0.055(5) 0.038(5) 0.011(4) 0.018(4) 0.006(4)
C34 0.037(5) 0.059(6) 0.052(5) 0.004(5) 0.014(4) 0.015(5)
C118 0.052(5) 0.051(5) 0.051(5) 0.004(5) 0.025(5) -0.003(5)
C4 0.044(5) 0.042(5) 0.068(6) 0.001(5) 0.019(5) -0.007(5)
C12 0.040(5) 0.050(5) 0.067(5) 0.009(5) 0.010(5) -0.003(4)
C119 0.055(5) 0.047(5) 0.037(5) -0.005(4) 0.011(4) -0.003(5)
C61 0.063(5) 0.056(5) 0.056(5) -0.014(5) 0.017(5) -0.020(5)
C58 0.040(4) 0.040(5) 0.052(5) -0.001(4) 0.009(4) -0.009(4)
C10 0.043(5) 0.054(6) 0.058(5) 0.013(5) 0.015(5) -0.016(5)
C125 0.058(6) 0.049(6) 0.067(6) -0.005(5) 0.018(5) 0.013(5)
C84 0.044(5) 0.035(5) 0.057(5) -0.002(4) 0.009(4) 0.003(4)
C39 0.052(5) 0.048(5) 0.039(5) 0.001(5) 0.001(5) -0.008(5)
C9 0.050(5) 0.059(6) 0.068(6) 0.017(5) 0.010(5) -0.004(5)
C124 0.062(6) 0.041(5) 0.056(5) -0.011(5) 0.006(5) 0.007(5)
C68 0.060(6) 0.054(6) 0.065(6) -0.003(5) 0.003(5) -0.007(5)
C18 0.057(5) 0.059(6) 0.052(5) -0.006(5) 0.011(5) -0.015(5)
C74 0.068(6) 0.053(5) 0.053(5) 0.003(5) 0.016(5) -0.002(5)
C16 0.052(5) 0.066(6) 0.040(5) -0.004(5) 0.019(5) -0.007(5)
C11 0.044(5) 0.054(6) 0.074(6) 0.005(5) 0.010(5) -0.010(5)
C5 0.042(5) 0.046(5) 0.068(6) -0.016(5) 0.015(5) 0.001(5)
C126 0.047(5) 0.032(5) 0.052(5) -0.003(4) 0.016(4) 0.005(4)
C103 0.096(6) 0.081(6) 0.079(6) -0.001(5) 0.022(5) 0.021(5)
C8 0.044(5) 0.051(5) 0.064(5) 0.012(5) 0.006(5) -0.005(5)
C75 0.081(6) 0.057(6) 0.059(6) 0.006(5) 0.018(5) -0.004(5)
C15 0.059(6) 0.057(6) 0.052(5) 0.001(5) 0.025(5) -0.011(5)
C97 0.082(6) 0.059(5) 0.065(5) -0.011(5) 0.036(5) -0.013(5)
C123 0.067(6) 0.043(5) 0.061(6) -0.003(5) 0.005(5) 0.001(5)
C117 0.049(5) 0.050(5) 0.046(5) -0.002(5) 0.024(4) -0.001(5)
C33 0.040(5) 0.063(6) 0.054(5) 0.011(5) 0.004(5) 0.007(5)
C69 0.056(6) 0.058(6) 0.076(6) 0.001(5) 0.010(5) -0.005(5)
C71 0.060(6) 0.055(6) 0.087(6) -0.006(5) 0.010(5) 0.007(5)
C78 0.066(6) 0.060(6) 0.050(5) -0.007(5) 0.002(5) -0.006(5)
C70 0.063(6) 0.062(6) 0.090(6) -0.005(6) 0.005(5) 0.012(5)
C66 0.078(6) 0.069(6) 0.067(6) -0.010(5) 0.025(5) -0.009(5)
C77 0.072(6) 0.068(6) 0.060(6) -0.002(5) 0.003(5) -0.013(5)
C98 0.062(6) 0.071(6) 0.083(6) -0.022(5) 0.015(5) -0.012(5)
C17 0.071(6) 0.068(6) 0.059(6) -0.003(5) 0.008(5) -0.010(5)
C72 0.063(6) 0.048(5) 0.081(6) -0.015(5) 0.009(5) -0.001(5)
C102 0.089(6) 0.077(6) 0.083(6) -0.002(5) 0.022(5) -0.015(6)
C100 0.065(6) 0.063(6) 0.076(6) -0.007(5) 0.009(5) -0.015(5)
C99 0.088(7) 0.090(7) 0.090(7) -0.014(6) 0.016(6) -0.008(6)
C101 0.079(6) 0.092(7) 0.083(6) -0.010(6) 0.019(6) 0.002(6)
C64 0.087(7) 0.092(7) 0.078(6) -0.014(6) 0.015(6) -0.011(6)
C62 0.082(6) 0.083(6) 0.068(6) -0.008(5) 0.017(5) -0.011(5)
C104 0.110(7) 0.094(6) 0.092(6) 0.000(6) 0.019(6) 0.022(6)
C63 0.098(7) 0.094(7) 0.079(6) -0.005(6) 0.012(6) -0.010(6)
C65 0.092(7) 0.079(6) 0.081(6) -0.015(6) 0.020(6) -0.008(6)
C76 0.080(6) 0.062(6) 0.061(6) 0.007(5) 0.001(5) -0.008(5)
C108 0.107(6) 0.091(6) 0.085(6) 0.004(5) 0.015(5) 0.019(5)
C105 0.117(7) 0.107(7) 0.103(7) -0.001(6) 0.012(6) 0.019(6)
C106 0.123(7) 0.109(7) 0.105(7) -0.004(6) 0.017(6) 0.015(6)
C107 0.118(7) 0.106(7) 0.105(7) -0.002(6) 0.014(6) 0.025(6)

loop_
_atom_type_symbol
_atom_type_description
_atom_type_scat_dispersion_real
_atom_type_scat_dispersion_imag
_atom_type_scat_source
C C 0.0033 0.0016 'International Tables Vol C Tables 4.2.6.8 and 6.1.1.4'
H H 0.0000 0.0000 'International Tables Vol C Tables 4.2.6.8 and 6.1.1.4'
O O 0.0106 0.0060 'International Tables Vol C Tables 4.2.6.8 and 6.1.1.4'
P P 0.1023 0.0942 'International Tables Vol C Tables 4.2.6.8 and 6.1.1.4'
W W -0.8490 6.8722 'International Tables Vol C Tables 4.2.6.8 and 6.1.1.4'
Au Au -2.0133 8.8022 'International Tables Vol C Tables 4.2.6.8 and 6.1.1.4'

loop_
_geom_angle_atom_site_label_1
_geom_angle_atom_site_label_2
_geom_angle_atom_site_label_3
_geom_angle
C57 C56 C55 117(2)
C56 C57 C58 118(2)
C58 C59 C60 126(3)
C55 C60 C59 120(3)
C57D C56D C55 114(2)
C58 C57D C56D 124(2)
C58 C59D C60D 118(2)
C55 C60D C59D 120(2)
O3 W1 O15 103.5(3)
O3 W1 O18 102.0(3)
O15 W1 O18 89.5(3)
O3 W1 O19 102.5(3)
O15 W1 O19 153.9(3)
O18 W1 O19 87.8(3)
O3 W1 O16 103.4(3)
O15 W1 O16 84.5(3)
O18 W1 O16 154.6(3)
O19 W1 O16 87.0(3)
O3 W1 O39 170.8(3)
O15 W1 O39 83.5(3)
O18 W1 O39 71.7(3)
O19 W1 O39 71.0(3)
O16 W1 O39 83.1(3)
O14 W12 O33 103.8(3)
O14 W12 O38 101.8(3)
O33 W12 O38 154.4(3)
O14 W12 O37 101.1(4)
O33 W12 O37 89.5(3)
O38 W12 O37 87.5(3)
O14 W12 O34 102.9(4)
O33 W12 O34 85.5(3)
O38 W12 O34 87.0(3)
O37 W12 O34 155.9(3)
O14 W12 O42 169.7(3)
O33 W12 O42 84.0(3)
O38 W12 O42 70.9(3)
O37 W12 O42 71.8(3)
O34 W12 O42 84.3(3)
O7 W5 O31 103.1(3)
O7 W5 O25 102.5(4)
O31 W5 O25 85.8(3)
O7 W5 O24 102.3(4)
O31 W5 O24 88.8(3)
O25 W5 O24 155.2(3)
O7 W5 O19 101.5(3)
O31 W5 O19 155.4(3)
O25 W5 O19 87.7(3)
O24 W5 O19 87.3(3)
O7 W5 O39 170.5(3)
O31 W5 O39 84.1(3)
O25 W5 O39 84.0(3)
O24 W5 O39 71.4(3)
O19 W5 O39 71.6(3)
O10 W8 O34 101.9(4)
O10 W8 O27 103.4(4)
O34 W8 O27 86.3(3)
O10 W8 O28 101.8(4)
O34 W8 O28 89.7(3)
O27 W8 O28 154.8(3)
O10 W8 O22 101.6(3)
O34 W8 O22 156.5(3)
O27 W8 O22 87.2(3)
O28 W8 O22 86.7(3)
O10 W8 O41 170.3(3)
O34 W8 O41 85.5(3)
O27 W8 O41 83.2(3)
O28 W8 O41 71.7(3)
O22 W8 O41 71.3(3)
O12 W10 O35 102.8(3)
O12 W10 O30 103.6(3)
O35 W10 O30 85.8(3)
O12 W10 O38 100.6(3)
O35 W10 O38 88.6(3)
O30 W10 O38 155.7(3)
O12 W10 O36 101.5(3)
O35 W10 O36 155.7(3)
O30 W10 O36 88.5(3)
O38 W10 O36 87.0(3)
O12 W10 O42 169.7(3)
O35 W10 O42 84.1(3)
O30 W10 O42 84.3(3)
O38 W10 O42 71.7(3)
O36 W10 O42 71.8(3)
O6 W4 O29 103.5(4)
O6 W4 O30 103.7(4)
O29 W4 O30 85.4(3)
O6 W4 O24 101.3(4)
O29 W4 O24 155.2(3)
O30 W4 O24 88.9(3)
O6 W4 O18 100.7(3)
O29 W4 O18 88.3(3)
O30 W4 O18 155.6(3)
O24 W4 O18 87.0(3)
O6 W4 O39 169.7(3)
O29 W4 O39 83.9(3)
O30 W4 O39 83.8(3)
O24 W4 O39 71.5(3)
O18 W4 O39 72.1(3)
O4 W2 O16 103.8(3)
O4 W2 O17 102.7(3)
O16 W2 O17 87.0(3)
O4 W2 O20 102.8(3)
O16 W2 O20 89.7(3)
O17 W2 O20 154.3(3)
O4 W2 O21 101.6(3)
O16 W2 O21 154.5(3)
O17 W2 O21 86.2(3)
O20 W2 O21 85.9(3)
O4 W2 O40 170.5(3)
O16 W2 O40 83.7(3)
O17 W2 O40 83.3(3)
O20 W2 O40 71.1(3)
O21 W2 O40 71.1(3)
O5 W3 O15 103.8(3)
O5 W3 O17 103.1(4)
O15 W3 O17 86.0(3)
O5 W3 O22 100.9(3)
O15 W3 O22 155.2(3)
O17 W3 O22 89.1(3)
O5 W3 O23 100.6(3)
O15 W3 O23 88.5(3)
O17 W3 O23 156.3(3)
O22 W3 O23 86.3(3)
O5 W3 O41 170.0(3)
O15 W3 O41 83.1(3)
O17 W3 O41 84.3(3)
O22 W3 O41 72.2(3)
O23 W3 O41 72.1(3)
O1 Au3 P3 168.3(2)
O1 Au3 Au2 45.13(19)
P3 Au3 Au2 124.69(8)
O1 Au3 Au6 80.3(2)
P3 Au3 Au6 110.53(8)
Au2 Au3 Au6 106.430(18)
O1 Au2 P2 169.7(2)
O1 Au2 Au3 45.7(2)
P2 Au2 Au3 125.75(7)
O1 Au2 Au5 74.7(2)
P2 Au2 Au5 112.61(7)
Au3 Au2 Au5 86.452(16)
O1 Au2 Au1 40.4(2)
P2 Au2 Au1 135.84(7)
Au3 Au2 Au1 67.977(14)
Au5 Au2 Au1 109.818(18)
O8 W6 O25 102.6(3)
O8 W6 O32 102.5(3)
O25 W6 O32 85.4(3)
O8 W6 O20 101.6(3)
O25 W6 O20 89.2(3)
O32 W6 O20 155.9(3)
O8 W6 O26 101.9(3)
O25 W6 O26 155.5(3)
O32 W6 O26 88.9(3)
O20 W6 O26 86.4(3)
O8 W6 O40 171.1(3)
O25 W6 O40 84.1(3)
O32 W6 O40 83.8(3)
O20 W6 O40 72.2(3)
O26 W6 O40 71.6(3)
O11 W9 O29 103.2(4)
O11 W9 O23 101.6(4)
O29 W9 O23 90.2(3)
O11 W9 O28 101.5(4)
O29 W9 O28 155.1(3)
O23 W9 O28 87.1(3)
O11 W9 O35 103.5(4)
O29 W9 O35 84.8(3)
O23 W9 O35 154.9(3)
O28 W9 O35 87.2(3)
O11 W9 O41 170.9(3)
O29 W9 O41 83.6(3)
O23 W9 O41 72.1(3)
O28 W9 O41 72.1(3)
O35 W9 O41 82.9(3)
O13 W11 O32 104.0(3)
O13 W11 O31 103.2(3)
O32 W11 O31 85.2(3)
O13 W11 O36 100.7(3)
O32 W11 O36 155.3(3)
O31 W11 O36 89.1(3)
O13 W11 O37 101.1(3)
O32 W11 O37 89.1(3)
O31 W11 O37 155.8(3)
O36 W11 O37 86.4(3)
O13 W11 O42 169.3(3)
O32 W11 O42 84.3(3)
O31 W11 O42 84.1(3)
O36 W11 O42 71.3(3)
O37 W11 O42 71.9(3)
O9 W7 O21 100.7(3)
O9 W7 O26 100.5(3)
O21 W7 O26 87.9(3)
O9 W7 O33 102.4(3)
O21 W7 O33 156.9(3)
O26 W7 O33 88.5(3)
O9 W7 O27 102.8(3)
O21 W7 O27 89.6(3)
O26 W7 O27 156.6(3)
O33 W7 O27 84.7(3)
O9 W7 O40 170.5(3)
O21 W7 O40 73.2(3)
O26 W7 O40 72.3(3)
O33 W7 O40 84.0(3)
O27 W7 O40 84.7(3)
O1 Au1 P1 178.8(2)
O1 Au1 Au2 41.4(2)
P1 Au1 Au2 137.60(8)
O1 Au1 Au4 40.1(2)
P1 Au1 Au4 140.99(8)
Au2 Au1 Au4 72.626(15)
O2 Au5 P5 171.1(2)
O2 Au5 Au7 41.6(2)
P5 Au5 Au7 129.83(8)
O2 Au5 Au2 86.8(3)
P5 Au5 Au2 99.91(8)
Au7 Au5 Au2 124.414(18)
O2 Au5 Au4 76.6(2)
P5 Au5 Au4 110.86(8)
Au7 Au5 Au4 104.679(17)
Au2 Au5 Au4 72.213(15)
O1 Au4 P4 171.9(2)
O1 Au4 Au1 39.5(2)
P4 Au4 Au1 132.69(9)
O1 Au4 Au5 71.6(2)
P4 Au4 Au5 113.70(8)
Au1 Au4 Au5 105.343(18)
O1 Au4 Au6 76.36(19)
P4 Au4 Au6 110.99(9)
Au1 Au4 Au6 106.756(18)
Au5 Au4 Au6 69.740(14)
O2 Au7 P7 172.8(3)
O2 Au7 Au5 41.0(2)
P7 Au7 Au5 140.02(7)
O2 Au7 Au6 41.7(2)
P7 Au7 Au6 141.78(7)
Au5 Au7 Au6 75.281(15)
O2 Au6 P6 171.6(3)
O2 Au6 Au7 41.6(2)
P6 Au6 Au7 132.68(13)
O2 Au6 Au3 68.0(2)
P6 Au6 Au3 113.44(11)
Au7 Au6 Au3 105.06(2)
O2 Au6 Au4 75.5(2)
P6 Au6 Au4 112.90(14)
Au7 Au6 Au4 103.750(17)
Au3 Au6 Au4 72.896(15)
O41 P8 O42 109.7(4)
O41 P8 O39 109.4(4)
O42 P8 O39 108.9(4)
O41 P8 O40 109.9(4)
O42 P8 O40 108.7(4)
O39 P8 O40 110.2(4)
C115 P7 C109 108.2(5)
C115 P7 C121 104.9(6)
C109 P7 C121 105.3(5)
C115 P7 Au7 113.3(4)
C109 P7 Au7 107.4(4)
C121 P7 Au7 117.1(4)
C13 P1 C7 104.9(6)
C13 P1 C1 106.3(6)
C7 P1 C1 107.3(6)
C13 P1 Au1 113.2(4)
C7 P1 Au1 112.9(4)
C1 P1 Au1 111.7(4)
C79 P5 C73 106.0(6)
C79 P5 C85 105.1(5)
C73 P5 C85 108.4(6)
C79 P5 Au5 109.4(4)
C73 P5 Au5 115.8(5)
C85 P5 Au5 111.5(4)
C25 P2 C31 111.3(6)
C25 P2 C19 106.9(5)
C31 P2 C19 102.9(5)
C25 P2 Au2 109.6(4)
C31 P2 Au2 109.0(4)
C19 P2 Au2 117.0(4)
C37 P3 C43 106.1(5)
C37 P3 C49 106.0(5)
C43 P3 C49 107.2(5)
C37 P3 Au3 113.9(4)
C43 P3 Au3 107.7(4)
C49 P3 Au3 115.4(4)
C67 P4 C61 107.6(7)
C67 P4 C55 107.2(7)
C61 P4 C55 103.7(7)
C67 P4 Au4 114.3(5)
C61 P4 Au4 111.8(6)
C55 P4 Au4 111.6(5)
C97 P6 C91 106.4(7)
C97 P6 C103 117.2(10)
C91 P6 C103 101.8(8)
C97 P6 Au6 113.4(6)
C91 P6 Au6 112.7(5)
C103 P6 Au6 104.9(7)
W11 O32 W6 151.7(4)
W7 O21 W2 126.1(4)
W12 O38 W10 127.7(4)
W9 O29 W4 152.4(4)
W3 O15 W1 152.7(4)
P8 O41 W3 126.4(4)
P8 O41 W9 126.2(4)
W3 O41 W9 89.2(2)
P8 O41 W8 125.2(4)
W3 O41 W8 89.3(2)
W9 O41 W8 88.6(2)
W8 O27 W7 151.2(4)
W12 O33 W7 151.9(4)
W8 O34 W12 150.2(4)
W3 O17 W2 150.1(4)
W7 O26 W6 125.8(4)
W1 O18 W4 127.0(4)
W2 O20 W6 127.8(4)
W6 O25 W5 151.3(4)
W5 O31 W11 151.2(4)
W3 O22 W8 127.1(4)
W10 O30 W4 150.9(4)
W11 O36 W10 127.1(4)
W10 O35 W9 151.8(4)
W1 O19 W5 127.6(4)
P8 O39 W4 125.9(4)
P8 O39 W5 126.0(4)
W4 O39 W5 89.7(2)
P8 O39 W1 125.0(4)
W4 O39 W1 89.1(2)
W5 O39 W1 89.5(2)
W2 O16 W1 152.2(4)
Au5 O2 Au7 97.4(3)
Au5 O2 Au6 133.2(5)
Au7 O2 Au6 96.7(4)
P8 O40 W7 126.3(4)
P8 O40 W6 126.2(4)
W7 O40 W6 90.1(2)
P8 O40 W2 124.2(4)
W7 O40 W2 89.5(2)
W6 O40 W2 88.9(2)
Au1 O1 Au4 100.4(3)
Au1 O1 Au2 98.2(3)
Au4 O1 Au2 127.0(4)
Au1 O1 Au3 109.8(3)
Au4 O1 Au3 128.6(3)
Au2 O1 Au3 89.2(3)
W9 O23 W3 126.6(4)
W4 O24 W5 127.4(4)
P8 O42 W10 125.8(4)
P8 O42 W11 125.5(4)
W10 O42 W11 89.8(2)
P8 O42 W12 125.8(4)
W10 O42 W12 89.6(2)
W11 O42 W12 88.9(2)
W12 O37 W11 127.4(4)
W8 O28 W9 127.5(4)
C80 C79 C84 120.3(12)
C80 C79 P5 117.5(10)
C84 C79 P5 122.0(10)
C110 C109 C114 117.9(11)
C110 C109 P7 124.2(9)
C114 C109 P7 117.8(9)
C42 C37 C38 118.1(11)
C42 C37 P3 121.3(9)
C38 C37 P3 120.6(9)
C30 C25 C26 120.1(10)
C30 C25 P2 119.0(8)
C26 C25 P2 120.7(9)
C20 C19 C24 119.0(10)
C20 C19 P2 119.1(8)
C24 C19 P2 121.9(8)
C44 C43 C48 121.0(11)
C44 C43 P3 118.0(9)
C48 C43 P3 120.5(9)
C32 C31 C36 118.5(12)
C32 C31 P2 119.8(10)
C36 C31 P2 121.5(9)
C28 C29 C30 120.3(11)
C28 C29 H29 119.8
C30 C29 H29 119.8
C96 C91 C92 120.7(12)
C96 C91 P6 119.6(10)
C92 C91 P6 119.7(11)
C85 C86 C87 120.3(11)
C85 C86 H86 119.9
C87 C86 H86 119.9
C122 C121 C126 117.4(12)
C122 C121 P7 120.7(10)
C126 C121 P7 121.9(9)
C86 C85 C90 119.6(11)
C86 C85 P5 119.8(9)
C90 C85 P5 120.5(9)
C49 C54 C53 117.2(12)
C49 C54 H54 121.4
C53 C54 H54 121.4
C116 C115 C120 119.6(11)
C116 C115 P7 119.1(10)
C120 C115 P7 121.3(9)
C41 C42 C37 119.6(12)
C41 C42 H42 120.2
C37 C42 H42 120.2
C12 C7 C8 118.3(13)
C12 C7 P1 124.8(11)
C8 C7 P1 116.8(10)
C18 C13 C14 118.3(12)
C18 C13 P1 122.4(10)
C14 C13 P1 118.2(10)
C2 C1 C6 120.6(13)
C2 C1 P1 123.6(10)
C6 C1 P1 115.8(11)
C43 C44 C45 118.7(12)
C43 C44 H44 120.7
C45 C44 H44 120.7
C23 C24 C19 119.4(10)
C23 C24 H24 120.3
C19 C24 H24 120.3
C50 C49 C54 123.3(12)
C50 C49 P3 116.6(9)
C54 C49 P3 120.2(10)
C19 C20 C21 120.9(11)
C19 C20 H20 119.6
C21 C20 H20 119.6
C81 C80 C79 120.8(13)
C81 C80 H80 119.6
C79 C80 H80 119.6
C74 C73 C78 116.7(14)
C74 C73 P5 126.8(12)
C78 C73 P5 116.3(11)
C25 C30 C29 120.1(11)
C25 C30 H30 119.9
C29 C30 H30 119.9
C72 C67 C68 120.0(16)
C72 C67 P4 122.3(12)
C68 C67 P4 117.4(12)
C117 C116 C115 119.1(13)
C117 C116 H116 120.5
C115 C116 H116 120.5
C47 C48 C43 118.9(12)
C47 C48 H48 120.6
C43 C48 H48 120.6
C60 C55 C60D 53.7(16)
C60 C55 C56D 87.4(17)
C60D C55 C56D 121.0(17)
C60 C55 C56 119.2(18)
C60D C55 C56 93.4(17)
C56D C55 C56 66.6(16)
C60 C55 P4 122.1(15)
C60D C55 P4 118.6(13)
C56D C55 P4 119.7(12)
C56 C55 P4 118.5(13)
C35 C36 C31 119.5(13)
C35 C36 H36 120.3
C31 C36 H36 120.3
C39 C38 C37 120.1(13)
C39 C38 H38 120.0
C37 C38 H38 120.0
C40 C41 C42 121.4(12)
C40 C41 H41 119.3
C42 C41 H41 119.3
C27 C26 C25 119.2(11)
C27 C26 H26 120.4
C25 C26 H26 120.4
C45 C46 C47 120.2(12)
C45 C46 H46 119.9
C47 C46 H46 119.9
C93 C94 C95 121.4(13)
C93 C94 H94 119.3
C95 C94 H94 119.3
C87 C88 C89 121.3(11)
C87 C88 H88 119.4
C89 C88 H88 119.4
C92 C93 C94 120.0(12)
C92 C93 H93 120.0
C94 C93 H93 120.0
C88 C87 C86 119.8(12)
C88 C87 H87 120.1
C86 C87 H87 120.1
C53 C52 C51 120.5(12)
C53 C52 H52 119.7
C51 C52 H52 119.7
C46 C45 C44 121.0(12)
C46 C45 H45 119.5
C44 C45 H45 119.5
C90 C89 C88 118.6(12)
C90 C89 H89 120.7
C88 C89 H89 120.7
C20 C21 C22 121.0(11)
C20 C21 H21 119.5
C22 C21 H21 119.5
C21 C22 C23 119.5(11)
C21 C22 H22 120.3
C23 C22 H22 120.3
C96 C95 C94 117.1(14)
C96 C95 H95 121.4
C94 C95 H95 121.4
C109 C114 C113 119.8(12)
C109 C114 H114 120.1
C113 C114 H114 120.1
C110 C111 C112 117.8(12)
C110 C111 H111 121.1
C112 C111 H111 121.1
C1 C2 C3 120.1(14)
C1 C2 H2 120.0
C3 C2 H2 120.0
C49 C50 C51 119.4(12)
C49 C50 H50 120.3
C51 C50 H50 120.3
C22 C23 C24 120.0(11)
C22 C23 H23 120.0
C24 C23 H23 120.0
C29 C28 C27 119.0(11)
C29 C28 H28 120.5
C27 C28 H28 120.5
C89 C90 C85 120.4(12)
C89 C90 H90 119.8
C85 C90 H90 119.8
C52 C51 C50 118.0(12)
C52 C51 H51 121.0
C50 C51 H51 121.0
C52 C53 C54 121.5(12)
C52 C53 H53 119.2
C54 C53 H53 119.2
C111 C110 C109 123.1(13)
C111 C110 H110 118.5
C109 C110 H110 118.5
C1 C6 C5 113.9(14)
C1 C6 H6 123.0
C5 C6 H6 123.0
C13 C14 C15 118.9(13)
C13 C14 H14 120.5
C15 C14 H14 120.5
C82 C83 C84 118.2(14)
C82 C83 H83 120.9
C84 C83 H83 120.9
C93 C92 C91 118.9(14)
C93 C92 H92 120.6
C91 C92 H92 120.6
C26 C27 C28 121.1(12)
C26 C27 H27 119.4
C28 C27 H27 119.4
C41 C40 C39 119.4(12)
C41 C40 H40 120.3
C39 C40 H40 120.3
C80 C81 C82 118.8(14)
C80 C81 H81 120.6
C82 C81 H81 120.6
C113 C112 C111 121.5(12)
C113 C112 H112 119.2
C111 C112 H112 119.2
C34 C35 C36 119.0(15)
C34 C35 H35 120.5
C36 C35 H35 120.5
C4 C3 C2 119.9(15)
C4 C3 H3 120.0
C2 C3 H3 120.0
C119 C120 C115 119.7(12)
C119 C120 H120 120.1
C115 C120 H120 120.1
C31 C32 C33 121.5(14)
C31 C32 H32 119.3
C33 C32 H32 119.3
C83 C82 C81 121.3(13)
C83 C82 H82 119.4
C81 C82 H82 119.4
C123 C122 C121 122.2(14)
C123 C122 H122 118.9
C121 C122 H122 118.9
C48 C47 C46 120.2(12)
C48 C47 H47 119.9
C46 C47 H47 119.9
C112 C113 C114 119.8(13)
C112 C113 H113 120.1
C114 C113 H113 120.1
C91 C96 C95 121.8(13)
C91 C96 H96 119.1
C95 C96 H96 119.1
C33 C34 C35 121.5(14)
C33 C34 H34 119.2
C35 C34 H34 119.2
C117 C118 C119 120.2(13)
C117 C118 H118 119.9
C119 C118 H118 119.9
C5 C4 C3 121.1(15)
C5 C4 H4 119.5
C3 C4 H4 119.5
C7 C12 C11 123.0(15)
C7 C12 H12 118.5
C11 C12 H12 118.5
C120 C119 C118 119.9(14)
C120 C119 H119 120.1
C118 C119 H119 120.1
C62 C61 C66 120.9(17)
C62 C61 P4 120.0(15)
C66 C61 P4 119.1(14)
C59 C58 C57D 87(2)
C59 C58 C59D 54.0(17)
C57D C58 C59D 122.4(18)
C59 C58 C57 120(2)
C57D C58 C57 68.5(17)
C59D C58 C57 94.2(17)
C9 C10 C11 119.6(14)
C9 C10 H10 120.2
C11 C10 H10 120.2
C124 C125 C126 118.7(15)
C124 C125 H125 120.7
C126 C125 H125 120.7
C79 C84 C83 120.6(14)
C79 C84 H84 119.7
C83 C84 H84 119.7
C40 C39 C38 121.3(14)
C40 C39 H39 119.4
C38 C39 H39 119.4
C10 C9 C8 120.9(16)
C10 C9 H9 119.5
C8 C9 H9 119.5
C123 C124 C125 123.3(16)
C123 C124 H124 118.4
C125 C124 H124 118.4
C67 C68 C69 120.8(16)
C67 C68 H68 119.6
C69 C68 H68 119.6
C13 C18 C17 121.6(15)
C13 C18 H18 119.2
C17 C18 H18 119.2
C73 C74 C75 121.1(16)
C73 C74 H74 119.5
C75 C74 H74 119.5
C15 C16 C17 119.1(14)
C15 C16 H16 120.4
C17 C16 H16 120.4
C10 C11 C12 119.4(15)
C10 C11 H11 120.3
C12 C11 H11 120.3
C4 C5 C6 124.0(15)
C4 C5 H5 118.0
C6 C5 H5 118.0
C121 C126 C125 119.5(13)
C121 C126 H126 120.3
C125 C126 H126 120.3
C104 C103 C108 124(2)
C104 C103 P6 118.3(17)
C108 C103 P6 117.5(16)
C7 C8 C9 118.7(14)
C7 C8 H8 120.7
C9 C8 H8 120.7
C76 C75 C74 119.1(18)
C76 C75 H75 120.5
C74 C75 H75 120.5
C16 C15 C14 120.3(14)
C16 C15 H15 119.8
C14 C15 H15 119.8
C98 C97 C102 131(2)
C98 C97 P6 121.5(16)
C102 C97 P6 107.7(15)
C124 C123 C122 118.8(16)
C124 C123 H123 120.6
C122 C123 H123 120.6
C118 C117 C116 121.5(13)
C118 C117 H117 119.2
C116 C117 H117 119.2
C34 C33 C32 120.0(15)
C34 C33 H33 120.0
C32 C33 H33 120.0
C70 C69 C68 116.5(16)
C70 C69 H69 121.8
C68 C69 H69 121.8
C70 C71 C72 119.1(18)
C70 C71 H71 120.5
C72 C71 H71 120.5
C77 C78 C73 118.8(16)
C77 C78 H78 120.6
C73 C78 H78 120.6
C71 C70 C69 123.1(18)
C71 C70 H70 118.5
C69 C70 H70 118.5
C65 C66 C61 117.8(19)
C65 C66 H66 121.1
C61 C66 H66 121.1
C76 C77 C78 119.4(18)
C76 C77 H77 120.3
C78 C77 H77 120.3
C97 C98 C99 119(2)
C97 C98 H98 120.5
C99 C98 H98 120.5
C16 C17 C18 118.4(16)
C16 C17 H17 120.8
C18 C17 H17 120.8
C67 C72 C71 120.5(16)
C67 C72 H72 119.8
C71 C72 H72 119.8
C101 C102 C97 102(2)
C101 C102 H102 128.8
C97 C102 H102 128.8
C101 C100 C99 114(2)
C101 C100 H100 123.2
C99 C100 H100 123.2
C98 C99 C100 117(2)
C98 C99 H99 121.7
C100 C99 H99 121.7
C100 C101 C102 137(2)
C100 C101 H101 111.5
C102 C101 H101 111.5
C65 C64 C63 125(2)
C65 C64 H64 117.3
C63 C64 H64 117.3
C61 C62 C63 123(2)
C61 C62 H62 118.5
C63 C62 H62 118.5
C105 C104 C103 115(2)
C105 C104 H104 122.3
C103 C104 H104 122.3
C62 C63 C64 113(2)
C62 C63 H63 123.5
C64 C63 H63 123.5
C64 C65 C66 120(2)
C64 C65 H65 120.2
C66 C65 H65 120.2
C75 C76 C77 125.0(19)
C75 C76 H76 117.5
C77 C76 H76 117.5
C103 C108 C107 116(2)
C103 C108 H108 121.9
C107 C108 H108 121.9
C104 C105 C106 131(3)
C104 C105 H105 114.5
C106 C105 H105 114.5
C105 C106 C107 113(2)
C105 C106 H106 123.5
C107 C106 H106 123.5
C106 C107 C108 120(2)
C106 C107 H107 120.2
C108 C107 H107 120.2

loop_
_geom_bond_atom_site_label_1
_geom_bond_atom_site_label_2
_geom_bond_distance
C56 C57 1.37(4)
C56 C55 1.56(3)
C57 C58 1.52(3)
C59 C58 1.24(3)
C59 C60 1.38(4)
C60 C55 1.32(3)
C56D C57D 1.41(3)
C56D C55 1.51(3)
C57D C58 1.34(3)
C59D C58 1.37(3)
C59D C60D 1.47(3)
C60D C55 1.36(3)
W1 O3 1.682(8)
W1 O15 1.906(7)
W1 O18 1.907(7)
W1 O19 1.914(7)
W1 O16 1.934(7)
W1 O39 2.453(7)
W12 O14 1.688(7)
W12 O33 1.885(7)
W12 O38 1.908(7)
W12 O37 1.910(7)
W12 O34 1.928(7)
W12 O42 2.450(7)
W5 O7 1.704(8)
W5 O31 1.895(7)
W5 O25 1.906(7)
W5 O24 1.914(7)
W5 O19 1.917(7)
W5 O39 2.428(7)
W8 O10 1.702(8)
W8 O34 1.879(7)
W8 O27 1.885(7)
W8 O28 1.907(8)
W8 O22 1.917(7)
W8 O41 2.462(7)
W10 O12 1.711(7)
W10 O35 1.884(7)
W10 O30 1.893(7)
W10 O38 1.911(7)
W10 O36 1.918(8)
W10 O42 2.417(7)
W4 O6 1.708(7)
W4 O29 1.905(7)
W4 O30 1.907(7)
W4 O24 1.907(7)
W4 O18 1.919(7)
W4 O39 2.427(7)
W2 O4 1.689(7)
W2 O16 1.864(7)
W2 O17 1.908(7)
W2 O20 1.910(7)
W2 O21 1.943(7)
W2 O40 2.473(6)
W3 O5 1.698(7)
W3 O15 1.895(7)
W3 O17 1.896(7)
W3 O22 1.917(7)
W3 O23 1.929(7)
W3 O41 2.422(7)
Au3 O1 2.116(7)
Au3 P3 2.220(3)
Au3 Au2 2.9581(6)
Au3 Au6 3.0936(7)
Au2 O1 2.097(7)
Au2 P2 2.230(3)
Au2 Au5 3.1028(6)
Au2 Au1 3.1381(6)
W6 O8 1.701(8)
W6 O25 1.895(7)
W6 O32 1.902(7)
W6 O20 1.911(7)
W6 O26 1.926(7)
W6 O40 2.426(7)
W9 O11 1.699(7)
W9 O29 1.886(7)
W9 O23 1.896(7)
W9 O28 1.914(8)
W9 O35 1.922(7)
W9 O41 2.445(7)
W11 O13 1.724(7)
W11 O32 1.900(7)
W11 O31 1.907(7)
W11 O36 1.913(7)
W11 O37 1.914(7)
W11 O42 2.444(7)
W7 O9 1.714(8)
W7 O21 1.908(7)
W7 O26 1.915(8)
W7 O33 1.915(7)
W7 O27 1.925(7)
W7 O40 2.405(6)
Au1 O1 2.054(7)
Au1 P1 2.220(3)
Au1 Au4 3.1790(7)
Au5 O2 2.013(8)
Au5 P5 2.217(3)
Au5 Au7 3.0456(7)
Au5 Au4 3.2428(6)
Au4 O1 2.084(8)
Au4 P4 2.218(3)
Au4 Au6 3.2732(7)
Au7 O2 2.040(8)
Au7 P7 2.219(3)
Au7 Au6 3.0545(7)
Au6 O2 2.047(9)
Au6 P6 2.204(4)
P8 O41 1.521(7)
P8 O42 1.536(7)
P8 O39 1.537(7)
P8 O40 1.538(7)
P7 C115 1.790(12)
P7 C109 1.809(11)
P7 C121 1.821(12)
P1 C13 1.806(12)
P1 C7 1.818(12)
P1 C1 1.819(13)
P5 C79 1.811(12)
P5 C73 1.811(14)
P5 C85 1.829(12)
P2 C25 1.811(11)
P2 C31 1.821(11)
P2 C19 1.825(10)
P3 C37 1.799(11)
P3 C43 1.822(12)
P3 C49 1.842(12)
P4 C67 1.793(16)
P4 C61 1.801(16)
P4 C55 1.804(13)
P6 C97 1.77(2)
P6 C91 1.832(13)
P6 C103 1.88(2)
C79 C80 1.368(18)
C79 C84 1.370(18)
C109 C110 1.381(17)
C109 C114 1.384(17)
C37 C42 1.393(16)
C37 C38 1.397(17)
C25 C30 1.376(16)
C25 C26 1.405(16)
C19 C20 1.362(15)
C19 C24 1.420(14)
C43 C44 1.369(16)
C43 C48 1.411(16)
C31 C32 1.359(18)
C31 C36 1.411(18)
C29 C28 1.388(17)
C29 C30 1.401(15)
C29 H29 0.9500
C91 C96 1.36(2)
C91 C92 1.396(18)
C86 C85 1.376(16)
C86 C87 1.385(17)
C86 H86 0.9500
C121 C122 1.375(18)
C121 C126 1.382(17)
C85 C90 1.394(16)
C54 C49 1.358(17)
C54 C53 1.416(17)
C54 H54 0.9500
C115 C116 1.412(17)
C115 C120 1.422(17)
C42 C41 1.386(16)
C42 H42 0.9500
C7 C12 1.339(18)
C7 C8 1.384(19)
C13 C18 1.335(19)
C13 C14 1.404(17)
C1 C2 1.371(19)
C1 C6 1.420(18)
C44 C45 1.402(17)
C44 H44 0.9500
C24 C23 1.389(15)
C24 H24 0.9500
C49 C50 1.354(17)
C20 C21 1.372(16)
C20 H20 0.9500
C80 C81 1.366(19)
C80 H80 0.9500
C73 C74 1.33(2)
C73 C78 1.43(2)
C30 H30 0.9500
C67 C72 1.33(2)
C67 C68 1.39(2)
C116 C117 1.377(18)
C116 H116 0.9500
C48 C47 1.374(18)
C48 H48 0.9500
C36 C35 1.405(18)
C36 H36 0.9500
C38 C39 1.366(18)
C38 H38 0.9500
C41 C40 1.346(18)
C41 H41 0.9500
C26 C27 1.386(16)
C26 H26 0.9500
C46 C45 1.357(18)
C46 C47 1.395(18)
C46 H46 0.9500
C94 C93 1.383(19)
C94 C95 1.404(19)
C94 H94 0.9500
C88 C87 1.357(17)
C88 C89 1.398(18)
C88 H88 0.9500
C93 C92 1.372(17)
C93 H93 0.9500
C87 H87 0.9500
C52 C53 1.346(19)
C52 C51 1.400(18)
C52 H52 0.9500
C45 H45 0.9500
C89 C90 1.378(17)
C89 H89 0.9500
C21 C22 1.373(17)
C21 H21 0.9500
C22 C23 1.385(17)
C22 H22 0.9500
C95 C96 1.379(19)
C95 H95 0.9500
C114 C113 1.416(18)
C114 H114 0.9500
C111 C110 1.352(18)
C111 C112 1.407(18)
C111 H111 0.9500
C2 C3 1.38(2)
C2 H2 0.9500
C50 C51 1.418(16)
C50 H50 0.9500
C23 H23 0.9500
C28 C27 1.394(18)
C28 H28 0.9500
C90 H90 0.9500
C51 H51 0.9500
C53 H53 0.9500
C110 H110 0.9500
C6 C5 1.45(2)
C6 H6 0.9500
C14 C15 1.40(2)
C14 H14 0.9500
C83 C82 1.37(2)
C83 C84 1.404(19)
C83 H83 0.9500
C92 H92 0.9500
C27 H27 0.9500
C40 C39 1.364(19)
C40 H40 0.9500
C81 C82 1.41(2)
C81 H81 0.9500
C112 C113 1.330(18)
C112 H112 0.9500
C35 C34 1.37(2)
C35 H35 0.9500
C3 C4 1.36(2)
C3 H3 0.9500
C120 C119 1.367(18)
C120 H120 0.9500
C32 C33 1.387(19)
C32 H32 0.9500
C82 H82 0.9500
C122 C123 1.37(2)
C122 H122 0.9500
C47 H47 0.9500
C113 H113 0.9500
C96 H96 0.9500
C34 C33 1.34(2)
C34 H34 0.9500
C118 C117 1.36(2)
C118 C119 1.42(2)
C118 H118 0.9500
C4 C5 1.27(2)
C4 H4 0.9500
C12 C11 1.36(2)
C12 H12 0.9500
C119 H119 0.9500
C61 C62 1.34(2)
C61 C66 1.43(2)
C10 C9 1.35(2)
C10 C11 1.35(2)
C10 H10 0.9500
C125 C124 1.34(2)
C125 C126 1.415(19)
C125 H125 0.9500
C84 H84 0.9500
C39 H39 0.9500
C9 C8 1.40(2)
C9 H9 0.9500
C124 C123 1.31(2)
C124 H124 0.9500
C68 C69 1.43(2)
C68 H68 0.9500
C18 C17 1.40(2)
C18 H18 0.9500
C74 C75 1.42(2)
C74 H74 0.9500
C16 C15 1.33(2)
C16 C17 1.37(2)
C16 H16 0.9500
C11 H11 0.9500
C5 H5 0.9500
C126 H126 0.9500
C103 C104 1.36(3)
C103 C108 1.44(3)
C8 H8 0.9500
C75 C76 1.24(2)
C75 H75 0.9500
C15 H15 0.9500
C97 C98 1.22(2)
C97 C102 1.49(3)
C123 H123 0.9500
C117 H117 0.9500
C33 H33 0.9500
C69 C70 1.38(2)
C69 H69 0.9500
C71 C70 1.34(2)
C71 C72 1.44(2)
C71 H71 0.9500
C78 C77 1.37(2)
C78 H78 0.9500
C70 H70 0.9500
C66 C65 1.43(3)
C66 H66 0.9500
C77 C76 1.32(2)
C77 H77 0.9500
C98 C99 1.41(3)
C98 H98 0.9500
C17 H17 0.9500
C72 H72 0.9500
C102 C101 1.35(3)
C102 H102 0.9500
C100 C101 1.27(3)
C100 C99 1.46(3)
C100 H100 0.9500
C99 H99 0.9500
C101 H101 0.9500
C64 C65 1.30(3)
C64 C63 1.46(3)
C64 H64 0.9500
C62 C63 1.44(3)
C62 H62 0.9500
C104 C105 1.34(3)
C104 H104 0.9500
C63 H63 0.9500
C65 H65 0.9500
C76 H76 0.9500
C108 C107 1.50(3)
C108 H108 0.9500
C105 C106 1.40(3)
C105 H105 0.9500
C106 C107 1.45(3)
C106 H106 0.9500
C107 H107 0.9500

loop_
_platon_squeeze_void_nr
_platon_squeeze_void_average_x
_platon_squeeze_void_average_y
_platon_squeeze_void_average_z
_platon_squeeze_void_volume
_platon_squeeze_void_count_electrons
_platon_squeeze_void_content
1 0.023 0.026 0.453 2932 1590 ' '
2 -0.040 0.228 0.494 27 13 ' '
3 0.040 0.772 0.506 27 15 ' '
4 0.191 0.380 0.258 108 61 ' '
5 0.027 0.705 0.536 11 4 ' '
6 0.309 0.880 0.242 108 53 ' '
7 0.460 0.272 0.994 27 12 ' '
8 0.473 0.205 0.964 11 3 ' '
9 0.540 0.728 0.006 27 16 ' '
10 0.691 0.120 0.758 108 62 ' '
11 0.527 0.795 0.036 12 5 ' '
12 0.809 0.620 0.742 108 54 ' '
13 0.973 0.295 0.464 11 4 ' '
